data_7205208
loop_
_publ_author_name
'Shishkin, Oleg V.'
'Dyakonenko, Viktorya V.'
'Maleev, Andrey V.'
'Schollmeyer, Dieter'
'Vysotsky, Myroslav O.'

_publ_section_title
;
 Columnar supramolecular architecture of crystals of
 2-(4-Iodophenyl)-1,10-phenanthroline derived from values of
 intermolecular interaction energy
;
_journal_issue 3
_journal_name_full CrystEngComm
_journal_page_first 800
_journal_paper_doi 10.1039/c0ce00246a
_journal_volume 13
_journal_year 2011
_chemical_formula_sum 'C18 H11 I N2'
_chemical_formula_weight 382.19
_chemical_name_systematic
;
?
;
_space_group_IT_number 14
_symmetry_cell_setting monoclinic
_symmetry_space_group_name_Hall '-P 2yn'
_symmetry_space_group_name_H-M 'P 1 21/n 1'
_atom_sites_solution_hydrogens geom
_atom_sites_solution_primary direct
_atom_sites_solution_secondary difmap
_audit_creation_method SHELXL-97
_cell_angle_alpha 90.00
_cell_angle_beta 95.2519(17)
_cell_angle_gamma 90.00
_cell_formula_units_Z 4
_cell_length_a 8.9604(3)
_cell_length_b 17.5585(6)
_cell_length_c 9.1950(3)
_cell_measurement_reflns_used 8463
_cell_measurement_temperature 193(2)
_cell_measurement_theta_max 28
_cell_measurement_theta_min 2.2
_cell_volume 1440.59(8)
_computing_cell_refinement 'APEX2 V2.0 (Bruker, 2006)'
_computing_data_collection 'APEX2 V2.0 (Bruker, 2006)'
_computing_data_reduction 'APEX2 V2.0 (Bruker, 2006)'
_computing_structure_refinement 'SHELXL-97 (Sheldrick, 1997)'
_computing_structure_solution 'SIR-97 (Altomare, 1997)'
_diffrn_ambient_temperature 193(2)
_diffrn_measured_fraction_theta_full 0.998
_diffrn_measured_fraction_theta_max 0.998
_diffrn_measurement_device '\k-geometry diffractometer'
_diffrn_measurement_device_type 'SMART CCD'
_diffrn_measurement_method 'CCD scan'
_diffrn_radiation_monochromator graphite
_diffrn_radiation_type MoK\a
_diffrn_radiation_wavelength 0.71073
_diffrn_reflns_av_R_equivalents 0.0574
_diffrn_reflns_av_sigmaI/netI 0.0225
_diffrn_reflns_limit_h_max 11
_diffrn_reflns_limit_h_min -11
_diffrn_reflns_limit_k_max 22
_diffrn_reflns_limit_k_min -23
_diffrn_reflns_limit_l_max 12
_diffrn_reflns_limit_l_min -12
_diffrn_reflns_number 25765
_diffrn_reflns_theta_full 28.08
_diffrn_reflns_theta_max 28.08
_diffrn_reflns_theta_min 2.32
_diffrn_source 'sealed Tube'
_exptl_absorpt_coefficient_mu 2.217
_exptl_absorpt_correction_T_max 0.45
_exptl_absorpt_correction_T_min 0.24
_exptl_absorpt_correction_type empirical
_exptl_absorpt_process_details 'MULABS (Blessing, 1971)'
_exptl_crystal_colour colourless
_exptl_crystal_density_diffrn 1.762
_exptl_crystal_density_method 'not measured'
_exptl_crystal_description block
_exptl_crystal_F_000 744
_exptl_crystal_size_max 0.52
_exptl_crystal_size_mid 0.45
_exptl_crystal_size_min 0.24
_refine_diff_density_max 0.299
_refine_diff_density_min -0.971
_refine_diff_density_rms 0.119
_refine_ls_extinction_method none
_refine_ls_goodness_of_fit_ref 1.119
_refine_ls_hydrogen_treatment constr
_refine_ls_matrix_type full
_refine_ls_number_parameters 190
_refine_ls_number_reflns 3497
_refine_ls_number_restraints 0
_refine_ls_restrained_S_all 1.119
_refine_ls_R_factor_all 0.0247
_refine_ls_R_factor_gt 0.0228
_refine_ls_shift/su_max 0.001
_refine_ls_shift/su_mean 0.000
_refine_ls_structure_factor_coef Fsqd
_refine_ls_weighting_details 'calc w=1/[\s^2^(Fo^2^)+(0.0288P)^2^+0.7140P] where P=(Fo^2^+2Fc^2^)/3'
_refine_ls_weighting_scheme calc
_refine_ls_wR_factor_obs 0.0595
_refine_ls_wR_factor_ref 0.0606
_reflns_number_gt 3235
_reflns_number_total 3497
_reflns_threshold_expression >2sigma(I)
_cod_data_source_file C0CE00246A.TXT
_cod_data_source_block phth1
_cod_original_sg_symbol_H-M 'P 21/n'
_cod_database_code 7205208

loop_
_symmetry_equiv_pos_as_xyz
'x, y, z'
'-x+1/2, y+1/2, -z+1/2'
'-x, -y, -z'
'x-1/2, -y-1/2, z-1/2'

loop_
_atom_site_label
_atom_site_type_symbol
_atom_site_fract_x
_atom_site_fract_y
_atom_site_fract_z
_atom_site_U_iso_or_equiv
_atom_site_adp_type
_atom_site_occupancy
_atom_site_symmetry_multiplicity
_atom_site_calc_flag
_atom_site_refinement_flags
_atom_site_disorder_assembly
_atom_site_disorder_group
I1 I 0.360939(15) 0.156395(8) 0.725246(14) 0.03333(6) Uani 1 1 d . . .
N1 N 0.58919(17) 0.47376(9) 0.32585(16) 0.0229(3) Uani 1 1 d . . .
C2 C 0.6161(2) 0.53333(10) 0.23872(19) 0.0228(3) Uani 1 1 d . . .
C3 C 0.7651(2) 0.56700(11) 0.2519(2) 0.0247(4) Uani 1 1 d . . .
N4 N 0.87170(19) 0.53635(10) 0.34940(19) 0.0296(3) Uani 1 1 d . . .
C5 C 1.0038(2) 0.57118(13) 0.3671(2) 0.0357(5) Uani 1 1 d . . .
H5 H 1.0788 0.5500 0.4349 0.043 Uiso 1 1 calc R . .
C6 C 1.0391(3) 0.63716(15) 0.2921(3) 0.0412(5) Uani 1 1 d . . .
H6 H 1.1345 0.6606 0.3109 0.049 Uiso 1 1 calc R . .
C7 C 0.9335(3) 0.66739(13) 0.1910(3) 0.0379(5) Uani 1 1 d . . .
H7 H 0.9551 0.7119 0.1379 0.045 Uiso 1 1 calc R . .
C8 C 0.7928(2) 0.63173(12) 0.1669(2) 0.0286(4) Uani 1 1 d . . .
C9 C 0.6784(3) 0.65968(11) 0.0606(2) 0.0312(4) Uani 1 1 d . . .
H9 H 0.6996 0.7014 -0.0001 0.037 Uiso 1 1 calc R . .
C10 C 0.5410(2) 0.62728(11) 0.0460(2) 0.0299(4) Uani 1 1 d . . .
H10 H 0.4675 0.6458 -0.0265 0.036 Uiso 1 1 calc R . .
C11 C 0.5048(2) 0.56557(10) 0.13804(19) 0.0253(4) Uani 1 1 d . . .
C12 C 0.3588(2) 0.53548(12) 0.1368(2) 0.0302(4) Uani 1 1 d . . .
H12 H 0.2799 0.5558 0.0722 0.036 Uiso 1 1 calc R . .
C13 C 0.3310(2) 0.47719(12) 0.2284(2) 0.0294(4) Uani 1 1 d . . .
H13 H 0.2323 0.4577 0.2303 0.035 Uiso 1 1 calc R . .
C14 C 0.4508(2) 0.44585(10) 0.32081(19) 0.0238(4) Uani 1 1 d . . .
C15 C 0.4287(2) 0.37913(10) 0.41638(19) 0.0231(3) Uani 1 1 d . . .
C16 C 0.5414(2) 0.35714(10) 0.5226(2) 0.0238(4) Uani 1 1 d . . .
H16 H 0.6325 0.3851 0.5336 0.029 Uiso 1 1 calc R . .
C17 C 0.5224(2) 0.29484(11) 0.6131(2) 0.0246(4) Uani 1 1 d . . .
H17 H 0.6000 0.2807 0.6854 0.029 Uiso 1 1 calc R . .
C18 C 0.3899(2) 0.25355(11) 0.5970(2) 0.0259(4) Uani 1 1 d . . .
C19 C 0.2765(2) 0.27469(13) 0.4919(2) 0.0351(5) Uani 1 1 d . . .
H19 H 0.1857 0.2465 0.4811 0.042 Uiso 1 1 calc R . .
C20 C 0.2957(2) 0.33676(12) 0.4028(2) 0.0337(4) Uani 1 1 d . . .
H20 H 0.2173 0.3509 0.3313 0.040 Uiso 1 1 calc R . .

loop_
_atom_site_aniso_label
_atom_site_aniso_U_11
_atom_site_aniso_U_22
_atom_site_aniso_U_33
_atom_site_aniso_U_23
_atom_site_aniso_U_13
_atom_site_aniso_U_12
I1 0.03499(9) 0.03149(9) 0.03266(9) 0.00481(5) -0.00149(6) -0.01100(5)
N1 0.0243(7) 0.0207(7) 0.0240(7) -0.0008(6) 0.0034(6) 0.0029(6)
C2 0.0273(9) 0.0201(8) 0.0210(8) -0.0019(6) 0.0026(6) 0.0069(7)
C3 0.0279(9) 0.0224(8) 0.0245(8) 0.0024(7) 0.0055(7) 0.0048(7)
N4 0.0258(8) 0.0297(8) 0.0330(8) 0.0096(7) 0.0019(6) 0.0017(7)
C5 0.0271(10) 0.0375(11) 0.0421(11) 0.0131(9) 0.0012(8) -0.0001(8)
C6 0.0288(11) 0.0447(12) 0.0499(13) 0.0168(11) 0.0033(9) -0.0063(10)
C7 0.0376(12) 0.0348(11) 0.0425(12) 0.0168(9) 0.0104(9) -0.0017(9)
C8 0.0333(10) 0.0268(9) 0.0266(9) 0.0055(7) 0.0067(8) 0.0053(8)
C9 0.0426(12) 0.0265(10) 0.0253(9) 0.0075(7) 0.0062(8) 0.0080(8)
C10 0.0398(11) 0.0268(9) 0.0224(8) 0.0013(7) 0.0000(7) 0.0125(8)
C11 0.0319(9) 0.0224(8) 0.0214(8) -0.0031(7) 0.0008(7) 0.0088(7)
C12 0.0305(10) 0.0304(10) 0.0282(9) -0.0029(8) -0.0052(7) 0.0096(8)
C13 0.0244(9) 0.0296(10) 0.0331(10) -0.0036(7) -0.0024(7) 0.0026(7)
C14 0.0251(9) 0.0224(8) 0.0235(8) -0.0049(7) 0.0009(7) 0.0026(7)
C15 0.0222(8) 0.0225(8) 0.0246(8) -0.0037(7) 0.0025(6) -0.0002(7)
C16 0.0225(9) 0.0228(8) 0.0259(9) -0.0047(7) 0.0014(7) -0.0027(7)
C17 0.0242(9) 0.0242(9) 0.0250(8) -0.0027(7) 0.0004(7) -0.0013(7)
C18 0.0272(9) 0.0242(9) 0.0267(9) -0.0017(7) 0.0042(7) -0.0043(7)
C19 0.0240(9) 0.0382(11) 0.0423(11) 0.0049(9) -0.0015(8) -0.0105(8)
C20 0.0237(10) 0.0390(11) 0.0369(11) 0.0045(8) -0.0054(8) -0.0042(8)

loop_
_atom_type_symbol
_atom_type_description
_atom_type_scat_dispersion_real
_atom_type_scat_dispersion_imag
_atom_type_scat_source
C C 0.0033 0.0016 'International Tables Vol C Tables 4.2.6.8 and 6.1.1.4'
H H 0.0000 0.0000 'International Tables Vol C Tables 4.2.6.8 and 6.1.1.4'
N N 0.0061 0.0033 'International Tables Vol C Tables 4.2.6.8 and 6.1.1.4'
I I -0.4742 1.8119 'International Tables Vol C Tables 4.2.6.8 and 6.1.1.4'

loop_
_geom_angle_atom_site_label_1
_geom_angle_atom_site_label_2
_geom_angle_atom_site_label_3
_geom_angle
_geom_angle_site_symmetry_1
_geom_angle_site_symmetry_3
_geom_angle_publ_flag
C14 N1 C2 118.70(16) . . ?
N1 C2 C11 122.93(17) . . ?
N1 C2 C3 118.48(16) . . ?
C11 C2 C3 118.57(17) . . ?
N4 C3 C8 122.33(18) . . ?
N4 C3 C2 118.54(16) . . ?
C8 C3 C2 119.10(17) . . ?
C5 N4 C3 117.54(17) . . ?
N4 C5 C6 124.1(2) . . ?
N4 C5 H5 118.0 . . ?
C6 C5 H5 118.0 . . ?
C7 C6 C5 118.8(2) . . ?
C7 C6 H6 120.6 . . ?
C5 C6 H6 120.6 . . ?
C6 C7 C8 119.17(19) . . ?
C6 C7 H7 120.4 . . ?
C8 C7 H7 120.4 . . ?
C7 C8 C3 118.04(18) . . ?
C7 C8 C9 121.90(19) . . ?
C3 C8 C9 120.06(19) . . ?
C10 C9 C8 120.68(18) . . ?
C10 C9 H9 119.7 . . ?
C8 C9 H9 119.7 . . ?
C9 C10 C11 120.94(18) . . ?
C9 C10 H10 119.5 . . ?
C11 C10 H10 119.5 . . ?
C12 C11 C2 116.96(17) . . ?
C12 C11 C10 122.67(17) . . ?
C2 C11 C10 120.35(18) . . ?
C13 C12 C11 119.87(17) . . ?
C13 C12 H12 120.1 . . ?
C11 C12 H12 120.1 . . ?
C12 C13 C14 119.41(19) . . ?
C12 C13 H13 120.3 . . ?
C14 C13 H13 120.3 . . ?
N1 C14 C13 122.01(18) . . ?
N1 C14 C15 116.28(16) . . ?
C13 C14 C15 121.70(17) . . ?
C16 C15 C20 118.10(17) . . ?
C16 C15 C14 120.35(16) . . ?
C20 C15 C14 121.54(17) . . ?
C15 C16 C17 121.05(17) . . ?
C15 C16 H16 119.5 . . ?
C17 C16 H16 119.5 . . ?
C18 C17 C16 119.75(17) . . ?
C18 C17 H17 120.1 . . ?
C16 C17 H17 120.1 . . ?
C19 C18 C17 119.97(18) . . ?
C19 C18 I1 119.20(14) . . ?
C17 C18 I1 120.80(14) . . ?
C20 C19 C18 120.05(18) . . ?
C20 C19 H19 120.0 . . ?
C18 C19 H19 120.0 . . ?
C19 C20 C15 121.08(19) . . ?
C19 C20 H20 119.5 . . ?
C15 C20 H20 119.5 . . ?

loop_
_geom_bond_atom_site_label_1
_geom_bond_atom_site_label_2
_geom_bond_distance
_geom_bond_site_symmetry_2
_geom_bond_publ_flag
I1 C18 2.1034(19) . ?
N1 C14 1.331(2) . ?
N1 C2 1.353(2) . ?
C2 C11 1.415(2) . ?
C2 C3 1.455(3) . ?
C3 N4 1.360(2) . ?
C3 C8 1.414(3) . ?
N4 C5 1.329(3) . ?
C5 C6 1.399(3) . ?
C5 H5 0.9500 . ?
C6 C7 1.371(3) . ?
C6 H6 0.9500 . ?
C7 C8 1.408(3) . ?
C7 H7 0.9500 . ?
C8 C9 1.436(3) . ?
C9 C10 1.352(3) . ?
C9 H9 0.9500 . ?
C10 C11 1.431(3) . ?
C10 H10 0.9500 . ?
C11 C12 1.410(3) . ?
C12 C13 1.363(3) . ?
C12 H12 0.9500 . ?
C13 C14 1.417(2) . ?
C13 H13 0.9500 . ?
C14 C15 1.488(3) . ?
C15 C16 1.393(3) . ?
C15 C20 1.401(3) . ?
C16 C17 1.394(3) . ?
C16 H16 0.9500 . ?
C17 C18 1.388(3) . ?
C17 H17 0.9500 . ?
C18 C19 1.386(3) . ?
C19 C20 1.384(3) . ?
C19 H19 0.9500 . ?
C20 H20 0.9500 . ?

loop_
_geom_torsion_atom_site_label_1
_geom_torsion_atom_site_label_2
_geom_torsion_atom_site_label_3
_geom_torsion_atom_site_label_4
_geom_torsion
_geom_torsion_site_symmetry_1
_geom_torsion_site_symmetry_2
_geom_torsion_site_symmetry_3
_geom_torsion_site_symmetry_4
_geom_torsion_publ_flag
C14 N1 C2 C11 -2.5(3) . . . . ?
C14 N1 C2 C3 175.83(16) . . . . ?
N1 C2 C3 N4 1.1(3) . . . . ?
C11 C2 C3 N4 179.51(17) . . . . ?
N1 C2 C3 C8 -176.79(16) . . . . ?
C11 C2 C3 C8 1.6(3) . . . . ?
C8 C3 N4 C5 2.4(3) . . . . ?
C2 C3 N4 C5 -175.36(18) . . . . ?
C3 N4 C5 C6 0.2(3) . . . . ?
N4 C5 C6 C7 -1.7(4) . . . . ?
C5 C6 C7 C8 0.6(4) . . . . ?
C6 C7 C8 C3 1.8(3) . . . . ?
C6 C7 C8 C9 -178.8(2) . . . . ?
N4 C3 C8 C7 -3.4(3) . . . . ?
C2 C3 C8 C7 174.35(19) . . . . ?
N4 C3 C8 C9 177.09(18) . . . . ?
C2 C3 C8 C9 -5.1(3) . . . . ?
C7 C8 C9 C10 -175.8(2) . . . . ?
C3 C8 C9 C10 3.6(3) . . . . ?
C8 C9 C10 C11 1.4(3) . . . . ?
N1 C2 C11 C12 3.4(3) . . . . ?
C3 C2 C11 C12 -174.98(16) . . . . ?
N1 C2 C11 C10 -178.31(16) . . . . ?
C3 C2 C11 C10 3.3(3) . . . . ?
C9 C10 C11 C12 173.24(19) . . . . ?
C9 C10 C11 C2 -5.0(3) . . . . ?
C2 C11 C12 C13 -1.0(3) . . . . ?
C10 C11 C12 C13 -179.25(18) . . . . ?
C11 C12 C13 C14 -2.0(3) . . . . ?
C2 N1 C14 C13 -0.7(3) . . . . ?
C2 N1 C14 C15 178.54(15) . . . . ?
C12 C13 C14 N1 3.0(3) . . . . ?
C12 C13 C14 C15 -176.21(17) . . . . ?
N1 C14 C15 C16 11.1(2) . . . . ?
C13 C14 C15 C16 -169.68(17) . . . . ?
N1 C14 C15 C20 -168.94(18) . . . . ?
C13 C14 C15 C20 10.3(3) . . . . ?
C20 C15 C16 C17 -0.1(3) . . . . ?
C14 C15 C16 C17 179.94(17) . . . . ?
C15 C16 C17 C18 0.4(3) . . . . ?
C16 C17 C18 C19 -0.5(3) . . . . ?
C16 C17 C18 I1 177.32(14) . . . . ?
C17 C18 C19 C20 0.2(3) . . . . ?
I1 C18 C19 C20 -177.62(17) . . . . ?
C18 C19 C20 C15 0.1(3) . . . . ?
C16 C15 C20 C19 -0.2(3) . . . . ?
C14 C15 C20 C19 179.80(19) . . . . ?

loop_
_cod_related_entry_id
_cod_related_entry_database
_cod_related_entry_code
1 ChemSpider 26666894
